data_4508625
loop_
_publ_author_name
'Wei, Kai-Ju'
'Xie, Yong-Shu'
'Ni, Jia'
'Zhang, Min'
'Liu, Qing-Liang'

_publ_section_title
;
 Syntheses, Crystal Structures, and Photoluminescent Properties of a
 Series of M(II) Coordination Polymers Containing M&#x2212;X2&#x2212;M
 Bridges: From 1-D Chains to 2-D Networks
;
_journal_issue 6
_journal_name_full 'Crystal Growth &amp; Design'
_journal_page_first 1341
_journal_paper_doi 10.1021/cg0505822
_journal_volume 6
_journal_year 2006
_chemical_formula_sum 'C12.5 H10.5 Cd Cl2 N3.5 O0.5'
_chemical_formula_weight 401.06
_chemical_name_systematic
;
 ?
;
_space_group_IT_number 15
_symmetry_cell_setting monoclinic
_symmetry_space_group_name_Hall '-C 2yc'
_symmetry_space_group_name_H-M 'C 1 2/c 1'
_atom_sites_solution_hydrogens geom
_atom_sites_solution_primary direct
_atom_sites_solution_secondary difmap
_audit_creation_method SHELXL-97
_cell_angle_alpha 90.00
_cell_angle_beta 109.473(2)
_cell_angle_gamma 90.00
_cell_formula_units_Z 8
_cell_length_a 17.0876(17)
_cell_length_b 14.9487(15)
_cell_length_c 12.0009(12)
_cell_measurement_temperature 293(2)
_cell_volume 2890.1(5)
_computing_structure_refinement 'SHELXL-97 (Sheldrick, 1997)'
_computing_structure_solution 'SHELXS-97 (Sheldrick, 1990)'
_diffrn_ambient_temperature 293(2)
_diffrn_measured_fraction_theta_full 0.979
_diffrn_measured_fraction_theta_max 0.979
_diffrn_radiation_monochromator graphite
_diffrn_radiation_source 'fine-focus sealed tube'
_diffrn_radiation_type MoK\a
_diffrn_radiation_wavelength 0.71073
_diffrn_reflns_av_R_equivalents 0.0197
_diffrn_reflns_av_sigmaI/netI 0.0251
_diffrn_reflns_limit_h_max 22
_diffrn_reflns_limit_h_min -16
_diffrn_reflns_limit_k_max 19
_diffrn_reflns_limit_k_min -16
_diffrn_reflns_limit_l_max 15
_diffrn_reflns_limit_l_min -15
_diffrn_reflns_number 8785
_diffrn_reflns_theta_full 27.50
_diffrn_reflns_theta_max 27.50
_diffrn_reflns_theta_min 2.28
_exptl_absorpt_coefficient_mu 1.874
_exptl_absorpt_correction_T_max 0.8800
_exptl_absorpt_correction_T_min 0.6415
_exptl_absorpt_correction_type none
_exptl_crystal_colour colorless
_exptl_crystal_density_diffrn 1.841
_exptl_crystal_density_method 'not measured'
_exptl_crystal_description niddle
_exptl_crystal_F_000 1564
_exptl_crystal_size_max 0.26
_exptl_crystal_size_mid 0.08
_exptl_crystal_size_min 0.07
_refine_diff_density_max 0.560
_refine_diff_density_min -0.459
_refine_diff_density_rms 0.078
_refine_ls_extinction_method none
_refine_ls_goodness_of_fit_ref 1.025
_refine_ls_hydrogen_treatment mixed
_refine_ls_matrix_type full
_refine_ls_number_parameters 178
_refine_ls_number_reflns 3252
_refine_ls_number_restraints 0
_refine_ls_restrained_S_all 1.025
_refine_ls_R_factor_all 0.0357
_refine_ls_R_factor_gt 0.0313
_refine_ls_shift/su_max 0.000
_refine_ls_shift/su_mean 0.000
_refine_ls_structure_factor_coef Fsqd
_refine_ls_weighting_details 'calc w=1/[\s^2^(Fo^2^)+(0.0364P)^2^+3.8938P] where P=(Fo^2^+2Fc^2^)/3'
_refine_ls_weighting_scheme calc
_refine_ls_wR_factor_gt 0.0725
_refine_ls_wR_factor_ref 0.0748
_reflns_number_gt 2921
_reflns_number_total 3252
_reflns_threshold_expression >2sigma(I)
_cod_data_source_file cg0505822sup1.cif
_cod_data_source_block 1016bm
_cod_depositor_comments
;
The following automatic conversions were performed:

'_symmetry_cell_setting' value 'Monoclinic' changed to 'monoclinic'
according to /home/saulius/struct/CIF-dictionaries/cif_core.dic
dictionary named 'cif_core.dic' version 2.4.2 from 2011-04-26.

Automatic conversion script
Id: cif_fix_values 1891 2012-01-12 08:04:46Z andrius 
;
_cod_original_sg_symbol_H-M C2/c
_cod_original_formula_sum 'C12.50 H10.5 Cd Cl2 N3.50 O0.50'
_cod_database_code 4508625

loop_
_symmetry_equiv_pos_as_xyz
'x, y, z'
'-x, y, -z+1/2'
'x+1/2, y+1/2, z'
'-x+1/2, y+1/2, -z+1/2'
'-x, -y, -z'
'x, -y, z-1/2'
'-x+1/2, -y+1/2, -z'
'x+1/2, -y+1/2, z-1/2'

loop_
_atom_site_label
_atom_site_type_symbol
_atom_site_fract_x
_atom_site_fract_y
_atom_site_fract_z
_atom_site_U_iso_or_equiv
_atom_site_adp_type
_atom_site_occupancy
_atom_site_symmetry_multiplicity
_atom_site_calc_flag
_atom_site_refinement_flags
C1 C 0.29621(18) 0.3349(2) 0.1231(3) 0.0473(7) Uani 1 1 d .
H1 H 0.3515 0.3186 0.1583 0.057 Uiso 1 1 calc R
C2 C 0.2751(2) 0.3857(2) 0.0230(3) 0.0506(8) Uani 1 1 d .
H2 H 0.3156 0.4049 -0.0076 0.061 Uiso 1 1 calc R
C3 C 0.1934(2) 0.4081(2) -0.0319(3) 0.0543(8) Uani 1 1 d .
H3 H 0.1776 0.4429 -0.1000 0.065 Uiso 1 1 calc R
C4 C 0.13493(19) 0.3778(2) 0.0157(3) 0.0465(7) Uani 1 1 d .
H4 H 0.0789 0.3905 -0.0208 0.056 Uiso 1 1 calc R
C5 C 0.16141(16) 0.32844(18) 0.1184(2) 0.0352(6) Uani 1 1 d .
C6 C 0.09232(17) 0.19945(18) 0.1694(2) 0.0352(6) Uani 1 1 d .
C7 C 0.01758(18) 0.1614(2) 0.1030(2) 0.0426(6) Uani 1 1 d .
H7 H -0.0258 0.1966 0.0562 0.051 Uiso 1 1 calc R
C8 C 0.0088(2) 0.0701(2) 0.1080(3) 0.0530(8) Uani 1 1 d .
H8 H -0.0416 0.0431 0.0670 0.064 Uiso 1 1 calc R
C9 C 0.0752(2) 0.0190(2) 0.1740(3) 0.0564(8) Uani 1 1 d .
H9 H 0.0709 -0.0429 0.1764 0.068 Uiso 1 1 calc R
C10 C 0.1473(2) 0.0614(2) 0.2358(3) 0.0520(8) Uani 1 1 d .
H10 H 0.1924 0.0270 0.2798 0.062 Uiso 1 1 calc R
C11 C 0.05142(15) 0.34929(17) 0.2086(2) 0.0331(5) Uani 1 1 d .
C12 C 0.05445(17) 0.44221(18) 0.2065(3) 0.0390(6) Uani 1 1 d .
H12 H 0.0911 0.4725 0.1774 0.047 Uiso 1 1 calc R
C13 C 0.0000 0.4873(3) 0.2500 0.0411(9) Uani 1 2 d S
H13 H 0.0000 0.5495 0.2500 0.049 Uiso 1 2 calc SR
Cd1 Cd 0.268616(13) 0.226798(15) 0.355746(17) 0.04151(9) Uani 1 1 d .
Cl1 Cl 0.23302(6) 0.13527(5) 0.53054(7) 0.0613(2) Uani 1 1 d .
Cl2 Cl 0.40249(5) 0.16444(7) 0.37219(9) 0.0727(3) Uani 1 1 d .
N1 N 0.24079(14) 0.30726(17) 0.1733(2) 0.0390(5) Uani 1 1 d .
N2 N 0.10441(14) 0.29416(15) 0.1716(2) 0.0374(5) Uani 1 1 d .
N3 N 0.15623(15) 0.15085(15) 0.2357(2) 0.0396(5) Uani 1 1 d .
N4 N 0.0000 0.3046(2) 0.2500 0.0337(6) Uani 1 2 d S
O1 O 0.5000 0.2970(4) 0.2500 0.136(2) Uani 1 2 d S
H1A H 0.5469 0.2744 0.2563 0.205 Uiso 0.50 1 d PR

loop_
_atom_site_aniso_label
_atom_site_aniso_U_11
_atom_site_aniso_U_22
_atom_site_aniso_U_33
_atom_site_aniso_U_23
_atom_site_aniso_U_13
_atom_site_aniso_U_12
C1 0.0359(15) 0.0551(18) 0.0535(18) -0.0096(15) 0.0185(13) -0.0027(13)
C2 0.0546(18) 0.0558(19) 0.0532(18) -0.0096(15) 0.0335(16) -0.0157(15)
C3 0.065(2) 0.059(2) 0.0434(17) 0.0104(15) 0.0239(16) -0.0070(16)
C4 0.0407(15) 0.0538(18) 0.0433(16) 0.0094(14) 0.0118(13) -0.0016(13)
C5 0.0373(14) 0.0358(14) 0.0357(13) -0.0013(11) 0.0165(11) 0.0004(11)
C6 0.0449(15) 0.0333(13) 0.0326(13) 0.0007(11) 0.0199(12) 0.0015(11)
C7 0.0476(17) 0.0437(16) 0.0364(15) -0.0044(12) 0.0139(13) 0.0011(13)
C8 0.067(2) 0.0472(18) 0.0442(17) -0.0149(14) 0.0168(16) -0.0114(16)
C9 0.084(3) 0.0333(16) 0.0490(18) -0.0060(14) 0.0181(17) -0.0048(16)
C10 0.072(2) 0.0356(16) 0.0433(17) 0.0036(13) 0.0125(15) 0.0091(14)
C11 0.0317(13) 0.0325(13) 0.0344(13) 0.0003(10) 0.0102(11) 0.0019(10)
C12 0.0380(14) 0.0315(13) 0.0505(16) 0.0025(12) 0.0188(13) -0.0035(11)
C13 0.042(2) 0.0270(18) 0.055(2) 0.000 0.0177(19) 0.000
Cd1 0.04204(14) 0.04532(14) 0.03388(13) -0.00446(8) 0.00825(9) 0.00948(9)
Cl1 0.1027(7) 0.0409(4) 0.0420(4) -0.0037(3) 0.0265(4) 0.0074(4)
Cl2 0.0498(5) 0.0793(6) 0.0813(7) -0.0186(5) 0.0119(4) 0.0241(4)
N1 0.0362(12) 0.0437(13) 0.0379(12) -0.0030(10) 0.0135(10) 0.0025(10)
N2 0.0400(12) 0.0322(11) 0.0477(13) 0.0037(10) 0.0247(11) 0.0029(9)
N3 0.0480(13) 0.0352(12) 0.0338(12) 0.0024(9) 0.0111(10) 0.0057(10)
N4 0.0393(17) 0.0286(15) 0.0374(16) 0.000 0.0185(14) 0.000
O1 0.059(3) 0.105(4) 0.232(8) 0.000 0.031(4) 0.000

loop_
_atom_type_symbol
_atom_type_description
_atom_type_scat_dispersion_real
_atom_type_scat_dispersion_imag
_atom_type_scat_source
C C 0.0033 0.0016 'International Tables Vol C Tables 4.2.6.8 and 6.1.1.4'
H H 0.0000 0.0000 'International Tables Vol C Tables 4.2.6.8 and 6.1.1.4'
N N 0.0061 0.0033 'International Tables Vol C Tables 4.2.6.8 and 6.1.1.4'
Cl Cl 0.1484 0.1585 'International Tables Vol C Tables 4.2.6.8 and 6.1.1.4'
Cd Cd -0.8075 1.2024 'International Tables Vol C Tables 4.2.6.8 and 6.1.1.4'
O O 0.0106 0.0060 'International Tables Vol C Tables 4.2.6.8 and 6.1.1.4'

loop_
_geom_angle_atom_site_label_1
_geom_angle_atom_site_label_2
_geom_angle_atom_site_label_3
_geom_angle
_geom_angle_site_symmetry_1
_geom_angle_site_symmetry_3
N1 C1 C2 123.1(3) . .
N1 C1 H1 118.4 . .
C2 C1 H1 118.4 . .
C1 C2 C3 119.1(3) . .
C1 C2 H2 120.4 . .
C3 C2 H2 120.4 . .
C2 C3 C4 118.8(3) . .
C2 C3 H3 120.6 . .
C4 C3 H3 120.6 . .
C5 C4 C3 118.6(3) . .
C5 C4 H4 120.7 . .
C3 C4 H4 120.7 . .
N1 C5 C4 123.1(2) . .
N1 C5 N2 115.3(2) . .
C4 C5 N2 121.6(2) . .
N3 C6 C7 122.4(3) . .
N3 C6 N2 116.4(2) . .
C7 C6 N2 121.2(2) . .
C8 C7 C6 118.4(3) . .
C8 C7 H7 120.8 . .
C6 C7 H7 120.8 . .
C7 C8 C9 119.7(3) . .
C7 C8 H8 120.2 . .
C9 C8 H8 120.2 . .
C10 C9 C8 118.4(3) . .
C10 C9 H9 120.8 . .
C8 C9 H9 120.8 . .
N3 C10 C9 122.9(3) . .
N3 C10 H10 118.6 . .
C9 C10 H10 118.6 . .
N4 C11 C12 122.9(2) . .
N4 C11 N2 113.7(2) . .
C12 C11 N2 123.3(2) . .
C13 C12 C11 116.5(3) . .
C13 C12 H12 121.8 . .
C11 C12 H12 121.8 . .
C12 C13 C12 121.7(4) . 2
C12 C13 H13 119.1 . .
C12 C13 H13 119.1 2 .
N3 Cd1 N1 78.72(8) . .
N3 Cd1 Cl2 115.73(6) . .
N1 Cd1 Cl2 99.32(6) . .
N3 Cd1 Cl1 126.88(6) . 7_556
N1 Cd1 Cl1 92.87(6) . 7_556
Cl2 Cd1 Cl1 117.40(3) . 7_556
N3 Cd1 Cl1 83.11(6) . .
N1 Cd1 Cl1 157.15(6) . .
Cl2 Cd1 Cl1 101.00(4) . .
Cl1 Cd1 Cl1 87.00(3) 7_556 .
Cd1 Cl1 Cd1 93.00(3) 7_556 .
C5 N1 C1 117.2(3) . .
C5 N1 Cd1 115.40(17) . .
C1 N1 Cd1 127.4(2) . .
C11 N2 C5 122.7(2) . .
C11 N2 C6 118.9(2) . .
C5 N2 C6 117.6(2) . .
C6 N3 C10 118.2(3) . .
C6 N3 Cd1 117.10(18) . .
C10 N3 Cd1 124.4(2) . .
C11 N4 C11 119.5(3) . 2

loop_
_geom_bond_atom_site_label_1
_geom_bond_atom_site_label_2
_geom_bond_distance
_geom_bond_site_symmetry_2
C1 N1 1.346(4) .
C1 C2 1.364(5) .
C1 H1 0.9300 .
C2 C3 1.372(5) .
C2 H2 0.9300 .
C3 C4 1.383(4) .
C3 H3 0.9300 .
C4 C5 1.377(4) .
C4 H4 0.9300 .
C5 N1 1.333(3) .
C5 N2 1.425(3) .
C6 N3 1.332(4) .
C6 C7 1.382(4) .
C6 N2 1.430(3) .
C7 C8 1.375(4) .
C7 H7 0.9300 .
C8 C9 1.378(5) .
C8 H8 0.9300 .
C9 C10 1.365(5) .
C9 H9 0.9300 .
C10 N3 1.345(4) .
C10 H10 0.9300 .
C11 N4 1.325(3) .
C11 C12 1.391(4) .
C11 N2 1.402(3) .
C12 C13 1.385(3) .
C12 H12 0.9300 .
C13 C12 1.385(3) 2
C13 H13 0.9300 .
Cd1 N3 2.282(2) .
Cd1 N1 2.402(2) .
Cd1 Cl2 2.4166(9) .
Cd1 Cl1 2.4779(8) 7_556
Cd1 Cl1 2.7373(9) .
Cl1 Cd1 2.4779(8) 7_556
N4 C11 1.325(3) 2
O1 H1A 0.8500 .

loop_
_geom_torsion_atom_site_label_1
_geom_torsion_atom_site_label_2
_geom_torsion_atom_site_label_3
_geom_torsion_atom_site_label_4
_geom_torsion
_geom_torsion_site_symmetry_1
_geom_torsion_site_symmetry_4
N1 C1 C2 C3 -1.9(5) . .
C1 C2 C3 C4 -0.4(5) . .
C2 C3 C4 C5 1.8(5) . .
C3 C4 C5 N1 -1.0(5) . .
C3 C4 C5 N2 -179.2(3) . .
N3 C6 C7 C8 1.3(4) . .
N2 C6 C7 C8 -177.7(3) . .
C6 C7 C8 C9 -2.8(5) . .
C7 C8 C9 C10 2.0(5) . .
C8 C9 C10 N3 0.5(5) . .
N4 C11 C12 C13 -0.2(4) . .
N2 C11 C12 C13 -177.7(2) . .
C11 C12 C13 C12 0.11(18) . 2
N3 Cd1 Cl1 Cd1 -127.71(6) . 7_556
N1 Cd1 Cl1 Cd1 -90.28(16) . 7_556
Cl2 Cd1 Cl1 Cd1 117.34(3) . 7_556
Cl1 Cd1 Cl1 Cd1 0.0 7_556 7_556
C4 C5 N1 C1 -1.2(4) . .
N2 C5 N1 C1 177.1(2) . .
C4 C5 N1 Cd1 177.1(2) . .
N2 C5 N1 Cd1 -4.6(3) . .
C2 C1 N1 C5 2.7(5) . .
C2 C1 N1 Cd1 -175.4(2) . .
N3 Cd1 N1 C5 46.2(2) . .
Cl2 Cd1 N1 C5 160.77(19) . .
Cl1 Cd1 N1 C5 -80.9(2) 7_556 .
Cl1 Cd1 N1 C5 8.2(3) . .
N3 Cd1 N1 C1 -135.7(3) . .
Cl2 Cd1 N1 C1 -21.2(3) . .
Cl1 Cd1 N1 C1 97.2(2) 7_556 .
Cl1 Cd1 N1 C1 -173.71(18) . .
N4 C11 N2 C5 176.6(2) . .
C12 C11 N2 C5 -5.7(4) . .
N4 C11 N2 C6 6.7(3) . .
C12 C11 N2 C6 -175.6(3) . .
N1 C5 N2 C11 122.6(3) . .
C4 C5 N2 C11 -59.1(4) . .
N1 C5 N2 C6 -67.4(3) . .
C4 C5 N2 C6 110.9(3) . .
N3 C6 N2 C11 -121.0(3) . .
C7 C6 N2 C11 58.0(3) . .
N3 C6 N2 C5 68.6(3) . .
C7 C6 N2 C5 -112.3(3) . .
C7 C6 N3 C10 1.1(4) . .
N2 C6 N3 C10 -179.9(2) . .
C7 C6 N3 Cd1 -172.8(2) . .
N2 C6 N3 Cd1 6.2(3) . .
C9 C10 N3 C6 -2.1(5) . .
C9 C10 N3 Cd1 171.4(2) . .
N1 Cd1 N3 C6 -46.40(19) . .
Cl2 Cd1 N3 C6 -141.40(17) . .
Cl1 Cd1 N3 C6 38.7(2) 7_556 .
Cl1 Cd1 N3 C6 119.68(19) . .
N1 Cd1 N3 C10 140.1(3) . .
Cl2 Cd1 N3 C10 45.1(3) . .
Cl1 Cd1 N3 C10 -134.8(2) 7_556 .
Cl1 Cd1 N3 C10 -53.8(2) . .
C12 C11 N4 C11 0.1(2) . 2
N2 C11 N4 C11 177.8(3) . 2
